data_1502326
loop_
_publ_author_name
'Yu, Min'
'Snider, Barry B.'

_publ_section_title
;
 Syntheses of chloroisosulochrin and isosulochrin and biomimetic
 elaboration to maldoxin, maldoxone, dihydromaldoxin, and
 dechlorodihydromaldoxin.
;
_journal_issue 16
_journal_name_full 'Organic letters'
_journal_page_first 4224
_journal_page_last 4227
_journal_paper_doi 10.1021/ol201561w
_journal_volume 13
_journal_year 2011
_chemical_formula_moiety 'C17 H14 O8'
_chemical_formula_sum 'C17 H14 O8'
_chemical_formula_weight 346.29
_space_group_IT_number 2
_symmetry_cell_setting triclinic
_symmetry_space_group_name_Hall '-P 1'
_symmetry_space_group_name_H-M 'P -1'
_atom_sites_solution_hydrogens geom
_atom_sites_solution_primary other
_audit_creation_date 11-04-30
_audit_creation_method CRYSTALS_ver_14.15
_cell_angle_alpha 79.872(2)
_cell_angle_beta 85.732(2)
_cell_angle_gamma 61.496(2)
_cell_formula_units_Z 2
_cell_length_a 8.1082(3)
_cell_length_b 8.1290(3)
_cell_length_c 12.9822(5)
_cell_measurement_reflns_used 7493
_cell_measurement_temperature 120
_cell_measurement_theta_max 28
_cell_measurement_theta_min 3
_cell_volume 740.19(5)
_computing_cell_refinement 'Apex2 (Bruker AXS, 2006)'
_computing_data_collection 'Apex2 (Bruker AXS, 2006)'
_computing_data_reduction 'Apex2 (Bruker AXS, 2006)'
_computing_molecular_graphics 'CAMERON (Watkin et al., 1996)'
_computing_publication_material 'CRYSTALS (Betteridge et al., 2003)'
_computing_structure_refinement 'CRYSTALS (Betteridge et al., 2003)'
_computing_structure_solution 'Superflip (Palatinus & Chapuis, 2007)'
_diffrn_ambient_temperature 120
_diffrn_measured_fraction_theta_full 0.995
_diffrn_measured_fraction_theta_max 0.994
_diffrn_measurement_device Area
_diffrn_measurement_device_type 'Bruker Kappa Apex2'
_diffrn_measurement_method '\f & \w scans'
_diffrn_radiation_monochromator graphite
_diffrn_radiation_type 'Mo K\a'
_diffrn_radiation_wavelength 0.71073
_diffrn_reflns_av_R_equivalents 0.016
_diffrn_reflns_limit_h_max 10
_diffrn_reflns_limit_h_min -10
_diffrn_reflns_limit_k_max 10
_diffrn_reflns_limit_k_min -10
_diffrn_reflns_limit_l_max 17
_diffrn_reflns_limit_l_min -17
_diffrn_reflns_number 14011
_diffrn_reflns_theta_full 27.145
_diffrn_reflns_theta_max 27.984
_diffrn_reflns_theta_min 1.593
_diffrn_standards_number 0
_exptl_absorpt_coefficient_mu 0.125
_exptl_absorpt_correction_T_max 0.98
_exptl_absorpt_correction_T_min 0.95
_exptl_absorpt_correction_type numerical
_exptl_absorpt_process_details
; 
 Analytical Absorption (De Meulenaer & Tompa, 1965) 
;
_exptl_crystal_colour yellow
_exptl_crystal_density_diffrn 1.554
_exptl_crystal_density_method 'not measured'
_exptl_crystal_description 'plate fragment'
_exptl_crystal_F_000 360
_exptl_crystal_size_max 0.652
_exptl_crystal_size_mid 0.440
_exptl_crystal_size_min 0.134
_refine_diff_density_max 0.37
_refine_diff_density_min -0.24
_refine_ls_extinction_method None
_refine_ls_goodness_of_fit_ref 1.0193
_refine_ls_hydrogen_treatment none
_refine_ls_matrix_type full
_refine_ls_number_parameters 226
_refine_ls_number_reflns 3552
_refine_ls_number_restraints 0
_refine_ls_R_factor_all 0.0376
_refine_ls_R_factor_gt 0.0362
_refine_ls_shift/su_max 0.0050108
_refine_ls_shift/su_mean 0.0011483
_refine_ls_structure_factor_coef Fsqd
_refine_ls_weighting_details
;
 Method= Modified Sheldrick 
 w=1/[\s^2^(F^2^) + ( 0.04P)^2^ + 0.36P] 
 ,where P=(max(Fo^2^,0) + 2Fc^2^)/3 
;
_refine_ls_weighting_scheme calc
_refine_ls_wR_factor_all 0.0937
_refine_ls_wR_factor_gt 0.0896
_refine_ls_wR_factor_ref 0.0937
_reflns_limit_h_max 10
_reflns_limit_h_min -10
_reflns_limit_k_max 10
_reflns_limit_k_min -10
_reflns_limit_l_max 17
_reflns_limit_l_min 0
_reflns_number_gt 3436
_reflns_number_total 3552
_reflns_threshold_expression I>2.0\s(I)
_oxford_diffrn_Wilson_B_factor 1.80
_oxford_diffrn_Wilson_scale 13.75
_oxford_refine_ls_r_factor_ref 0.0376
_oxford_refine_ls_scale 0.2616(2)
_oxford_reflns_number_all 3552
_oxford_reflns_threshold_expression_ref I>-10.0\s(I)
_oxford_structure_analysis_title 'ym8_143_2_0m in P-1'
_cod_data_source_file ol201561w_si_002.cif
_cod_data_source_block ym8_143_2
_cod_depositor_comments
;
The following automatic conversions were performed:

'_symmetry_cell_setting' value 'Triclinic' changed to 'triclinic'
according to /home/saulius/struct/CIF-dictionaries/cif_core.dic
dictionary named 'cif_core.dic' version 2.4.1 from
2010-06-29.

'_atom_sites_solution_primary' value 'Other' changed to
'other' according to
/home/saulius/struct/CIF-dictionaries/cif_core.dic dictionary named
'cif_core.dic' version 2.4.1 from 2010-06-29.

Automatic conversion script
Id: cif_fix_values 1715 2011-07-08 13:25:40Z adriana 
;
_cod_original_sg_symbol_H-M 'P -1 '
_cod_database_code 1502326

loop_
_symmetry_equiv_pos_as_xyz
x,y,z
-x,-y,-z

loop_
_atom_site_label
_atom_site_type_symbol
_atom_site_fract_x
_atom_site_fract_y
_atom_site_fract_z
_atom_site_U_iso_or_equiv
_atom_site_occupancy
_atom_site_adp_type
_atom_site_refinement_flags_posn
O1 O -0.16917(12) 1.26686(13) 0.46411(7) 0.0257 1.0000 Uani .
O2 O 0.28244(11) 1.02376(11) 0.74306(6) 0.0169 1.0000 Uani .
O3 O -0.21563(12) 1.10173(13) 0.65130(7) 0.0243 1.0000 Uani .
O4 O -0.00188(11) 1.00288(12) 0.77519(6) 0.0195 1.0000 Uani .
O5 O 0.32580(12) 1.04393(12) 1.10562(6) 0.0208 1.0000 Uani .
O6 O -0.06559(14) 1.35337(12) 0.80391(7) 0.0290 1.0000 Uani .
O7 O 0.31752(14) 0.52944(12) 0.95073(7) 0.0275 1.0000 Uani .
O8 O 0.31582(13) 0.64297(12) 0.78003(6) 0.0239 1.0000 Uani .
C1 C 0.27283(16) 1.27336(15) 0.47921(9) 0.0183 1.0000 Uani .
C2 C 0.10431(17) 1.30218(16) 0.44098(9) 0.0203 1.0000 Uani .
C3 C -0.00824(16) 1.24115(16) 0.50454(9) 0.0187 1.0000 Uani .
C4 C 0.04647(15) 1.15395(15) 0.60843(9) 0.0169 1.0000 Uani .
C5 C 0.21813(15) 1.12431(15) 0.64435(8) 0.0157 1.0000 Uani .
C6 C 0.33290(16) 1.18099(15) 0.58220(9) 0.0177 1.0000 Uani .
C7 C 0.39220(17) 1.34294(17) 0.41055(10) 0.0234 1.0000 Uani .
C8 C -0.06849(16) 1.09009(16) 0.67658(9) 0.0184 1.0000 Uani .
C9 C 0.14400(15) 1.02252(15) 0.81724(8) 0.0163 1.0000 Uani .
C10 C 0.24478(15) 0.85245(15) 0.89992(9) 0.0170 1.0000 Uani .
C11 C 0.29480(16) 0.87311(16) 0.99023(9) 0.0184 1.0000 Uani .
C12 C 0.24739(15) 1.05981(16) 1.01536(9) 0.0177 1.0000 Uani .
C13 C 0.13122(16) 1.22331(16) 0.95319(9) 0.0195 1.0000 Uani .
C14 C 0.05588(16) 1.21599(16) 0.85810(9) 0.0189 1.0000 Uani .
C15 C 0.29587(16) 0.65718(16) 0.88104(9) 0.0183 1.0000 Uani .
C16 C 0.3675(2) 0.45706(18) 0.75514(10) 0.0284 1.0000 Uani .
C17 C 0.26808(18) 1.21587(17) 1.14858(9) 0.0229 1.0000 Uani .
H11 H -0.2194 1.2211 0.5137 0.0403 1.0000 Uiso R
H21 H 0.0633 1.3642 0.3698 0.0251 1.0000 Uiso R
H61 H 0.4575 1.1539 0.6077 0.0169 1.0000 Uiso R
H71 H 0.3250 1.4244 0.3480 0.0369 1.0000 Uiso R
H72 H 0.4272 1.4160 0.4478 0.0369 1.0000 Uiso R
H73 H 0.5041 1.2386 0.3913 0.0373 1.0000 Uiso R
H111 H 0.3612 0.7649 1.0427 0.0230 1.0000 Uiso R
H131 H 0.0950 1.3442 0.9711 0.0249 1.0000 Uiso R
H161 H 0.4966 0.3721 0.7756 0.0439 1.0000 Uiso R
H162 H 0.3531 0.4728 0.6813 0.0421 1.0000 Uiso R
H163 H 0.2877 0.4113 0.7901 0.0432 1.0000 Uiso R
H171 H 0.1327 1.2752 1.1613 0.0312 1.0000 Uiso R
H172 H 0.3368 1.1751 1.2140 0.0327 1.0000 Uiso R
H173 H 0.2988 1.3034 1.1024 0.0335 1.0000 Uiso R

loop_
_atom_site_aniso_label
_atom_site_aniso_U_11
_atom_site_aniso_U_22
_atom_site_aniso_U_33
_atom_site_aniso_U_23
_atom_site_aniso_U_13
_atom_site_aniso_U_12
O1 0.0246(4) 0.0324(5) 0.0218(4) -0.0009(4) -0.0063(3) -0.0148(4)
O2 0.0163(4) 0.0181(4) 0.0149(4) -0.0001(3) 0.0001(3) -0.0079(3)
O3 0.0206(4) 0.0292(5) 0.0260(4) -0.0023(4) -0.0030(3) -0.0143(4)
O4 0.0188(4) 0.0219(4) 0.0192(4) 0.0004(3) -0.0015(3) -0.0118(3)
O5 0.0237(4) 0.0195(4) 0.0183(4) -0.0037(3) -0.0019(3) -0.0088(3)
O6 0.0326(5) 0.0178(4) 0.0231(4) -0.0020(3) -0.0054(4) -0.0010(4)
O7 0.0431(5) 0.0178(4) 0.0209(4) -0.0004(3) 0.0020(4) -0.0150(4)
O8 0.0370(5) 0.0173(4) 0.0180(4) -0.0033(3) 0.0018(3) -0.0133(4)
C1 0.0217(5) 0.0141(5) 0.0176(5) -0.0045(4) 0.0036(4) -0.0071(4)
C2 0.0251(6) 0.0185(5) 0.0155(5) -0.0027(4) -0.0004(4) -0.0087(5)
C3 0.0198(5) 0.0166(5) 0.0187(5) -0.0043(4) -0.0028(4) -0.0069(4)
C4 0.0188(5) 0.0150(5) 0.0174(5) -0.0038(4) 0.0003(4) -0.0081(4)
C5 0.0183(5) 0.0120(5) 0.0151(5) -0.0025(4) -0.0002(4) -0.0056(4)
C6 0.0182(5) 0.0159(5) 0.0190(5) -0.0040(4) 0.0010(4) -0.0079(4)
C7 0.0257(6) 0.0223(6) 0.0214(6) -0.0020(4) 0.0044(5) -0.0117(5)
C8 0.0191(5) 0.0159(5) 0.0205(5) -0.0037(4) -0.0001(4) -0.0081(4)
C9 0.0163(5) 0.0167(5) 0.0157(5) -0.0015(4) 0.0004(4) -0.0080(4)
C10 0.0173(5) 0.0140(5) 0.0181(5) -0.0008(4) 0.0018(4) -0.0068(4)
C11 0.0189(5) 0.0153(5) 0.0179(5) -0.0001(4) 0.0005(4) -0.0065(4)
C12 0.0173(5) 0.0189(5) 0.0168(5) -0.0038(4) 0.0027(4) -0.0086(4)
C13 0.0222(5) 0.0151(5) 0.0202(5) -0.0043(4) 0.0025(4) -0.0079(4)
C14 0.0199(5) 0.0152(5) 0.0184(5) -0.0014(4) 0.0018(4) -0.0064(4)
C15 0.0189(5) 0.0156(5) 0.0197(5) -0.0023(4) -0.0002(4) -0.0077(4)
C16 0.0451(8) 0.0192(6) 0.0225(6) -0.0060(5) 0.0020(5) -0.0158(6)
C17 0.0279(6) 0.0221(6) 0.0214(6) -0.0066(4) 0.0003(5) -0.0129(5)

loop_
_atom_type_symbol
_atom_type_scat_dispersion_real
_atom_type_scat_dispersion_imag
_atom_type_scat_Cromer_Mann_a1
_atom_type_scat_Cromer_Mann_b1
_atom_type_scat_Cromer_Mann_a2
_atom_type_scat_Cromer_Mann_b2
_atom_type_scat_Cromer_Mann_a3
_atom_type_scat_Cromer_Mann_b3
_atom_type_scat_Cromer_Mann_a4
_atom_type_scat_Cromer_Mann_b4
_atom_type_scat_Cromer_Mann_c
_atom_type_scat_source
C 0.0033 0.0016 2.3100 20.8439 1.0200 10.2075 1.5886 0.5687 0.8650 51.6512 0.2156 'International Tables Vol C 4.2.6.8 and 6.1.1.4'
H 0.0000 0.0000 0.4930 10.5109 0.3229 26.1257 0.1402 3.1424 0.0408 57.7998 0.0030 'International Tables Vol C 4.2.6.8 and 6.1.1.4'
O 0.0106 0.0060 3.0485 13.2771 2.2868 5.7011 1.5463 0.3239 0.8670 32.9089 0.2508 'International Tables Vol C 4.2.6.8 and 6.1.1.4'

loop_
_geom_angle_atom_site_label_1
_geom_angle_atom_site_label_2
_geom_angle_atom_site_label_3
_geom_angle
_geom_angle_publ_flag
C3 O1 H11 105.9 no
C5 O2 C9 116.61(8) yes
C8 O4 C9 119.96(9) yes
C12 O5 C17 117.48(9) yes
C15 O8 C16 115.70(9) yes
C2 C1 C6 120.60(10) yes
C2 C1 C7 119.85(10) yes
C6 C1 C7 119.54(10) yes
C1 C2 C3 120.18(10) yes
C1 C2 H21 120.8 no
C3 C2 H21 119.0 no
C2 C3 O1 118.73(10) yes
C2 C3 C4 120.06(10) yes
O1 C3 C4 121.21(10) yes
C3 C4 C5 118.49(10) yes
C3 C4 C8 121.26(10) yes
C5 C4 C8 120.22(10) yes
C4 C5 O2 119.41(10) yes
C4 C5 C6 122.31(10) yes
O2 C5 C6 118.13(10) yes
C1 C6 C5 118.31(10) yes
C1 C6 H61 120.1 no
C5 C6 H61 121.5 no
C1 C7 H71 111.1 no
C1 C7 H72 110.0 no
H71 C7 H72 107.6 no
C1 C7 H73 110.5 no
H71 C7 H73 109.0 no
H72 C7 H73 108.5 no
C4 C8 O4 117.11(10) yes
C4 C8 O3 125.17(11) yes
O4 C8 O3 117.65(10) yes
O2 C9 O4 114.09(9) yes
O2 C9 C10 106.24(8) yes
O4 C9 C10 107.34(9) yes
O2 C9 C14 106.41(8) yes
O4 C9 C14 108.71(9) yes
C10 C9 C14 114.20(9) yes
C9 C10 C11 120.16(10) yes
C9 C10 C15 120.86(10) yes
C11 C10 C15 118.95(10) yes
C10 C11 C12 122.25(10) yes
C10 C11 H111 120.5 no
C12 C11 H111 117.2 no
C11 C12 O5 111.39(10) yes
C11 C12 C13 121.79(10) yes
O5 C12 C13 126.77(10) yes
C12 C13 C14 119.89(10) yes
C12 C13 H131 122.0 no
C14 C13 H131 118.1 no
C9 C14 C13 118.05(10) yes
C9 C14 O6 117.39(10) yes
C13 C14 O6 124.43(11) yes
C10 C15 O8 112.27(9) yes
C10 C15 O7 122.86(10) yes
O8 C15 O7 124.87(10) yes
O8 C16 H161 109.0 no
O8 C16 H162 106.7 no
H161 C16 H162 110.2 no
O8 C16 H163 109.9 no
H161 C16 H163 110.8 no
H162 C16 H163 110.2 no
O5 C17 H171 109.6 no
O5 C17 H172 105.1 no
H171 C17 H172 110.3 no
O5 C17 H173 111.2 no
H171 C17 H173 110.0 no
H172 C17 H173 110.4 no

loop_
_geom_bond_atom_site_label_1
_geom_bond_atom_site_label_2
_geom_bond_distance
_geom_bond_publ_flag
O1 C3 1.3508(14) yes
O1 H11 0.860 no
O2 C5 1.3808(13) yes
O2 C9 1.4261(13) yes
O3 C8 1.2164(14) yes
O4 C8 1.3606(14) yes
O4 C9 1.4247(13) yes
O5 C12 1.3317(14) yes
O5 C17 1.4473(14) yes
O6 C14 1.2203(15) yes
O7 C15 1.2029(14) yes
O8 C15 1.3278(14) yes
O8 C16 1.4529(14) yes
C1 C2 1.3866(16) yes
C1 C6 1.4084(15) yes
C1 C7 1.5060(15) yes
C2 C3 1.3914(16) yes
C2 H21 0.970 no
C3 C4 1.4039(15) yes
C4 C5 1.3963(15) yes
C4 C8 1.4487(15) yes
C5 C6 1.3769(15) yes
C6 H61 0.996 no
C7 H71 0.962 no
C7 H72 0.975 no
C7 H73 0.955 no
C9 C10 1.5038(15) yes
C9 C14 1.5587(15) yes
C10 C11 1.3313(16) yes
C10 C15 1.4985(15) yes
C11 C12 1.4684(15) yes
C11 H111 0.959 no
C12 C13 1.3587(16) yes
C13 C14 1.4399(16) yes
C13 H131 0.949 no
C16 H161 0.964 no
C16 H162 0.952 no
C16 H163 0.943 no
C17 H171 0.980 no
C17 H172 0.968 no
C17 H173 0.962 no
